data_7002217
loop_
_publ_author_name
'Zhang, Fuli'
'Hou, Yanhui'
'Du, Chenxia'
'Wu, Yangjie'

_publ_section_title
;
 Synthesis, structures, photo- and electro-luminescent properties of
 novel oxadiazole-functionlized europium(iii) benzamide complexes
;
_journal_issue 36
_journal_name_full 'Dalton Transactions'
_journal_page_first 7359
_journal_page_last 7367
_journal_paper_doi 10.1039/b906470b
_journal_year 2009
_chemical_formula_sum 'C57 H38 Eu N11 O6'
_chemical_formula_weight 1124.94
_chemical_name_systematic
;
?
;
_space_group_IT_number 14
_symmetry_cell_setting monoclinic
_symmetry_space_group_name_Hall '-P 2ybc'
_symmetry_space_group_name_H-M 'P 1 21/c 1'
_atom_sites_solution_hydrogens geom
_atom_sites_solution_primary direct
_atom_sites_solution_secondary difmap
_audit_creation_method SHELXL-97
_cell_angle_alpha 90.00
_cell_angle_beta 94.4250(10)
_cell_angle_gamma 90.00
_cell_formula_units_Z 4
_cell_length_a 15.7659(12)
_cell_length_b 15.5239(12)
_cell_length_c 19.8423(15)
_cell_measurement_reflns_used 355
_cell_measurement_temperature 291(2)
_cell_measurement_theta_max 26.0
_cell_measurement_theta_min 2.5
_cell_volume 4841.9(6)
_computing_structure_refinement 'SHELXL-97 (Sheldrick, 1997)'
_computing_structure_solution 'SHELXS-97 (Sheldrick, 1990)'
_diffrn_ambient_temperature 291(2)
_diffrn_measured_fraction_theta_full 0.999
_diffrn_measured_fraction_theta_max 0.990
_diffrn_measurement_device_type Rigaku-Raxis-IV
_diffrn_measurement_method 'Oscillation frames'
_diffrn_radiation_monochromator graphite
_diffrn_radiation_source 'fine-focus sealed tube'
_diffrn_radiation_type MoK\a
_diffrn_radiation_wavelength 0.71073
_diffrn_reflns_av_R_equivalents 0.0451
_diffrn_reflns_av_sigmaI/netI 0.0470
_diffrn_reflns_limit_h_max 20
_diffrn_reflns_limit_h_min -21
_diffrn_reflns_limit_k_max 20
_diffrn_reflns_limit_k_min -20
_diffrn_reflns_limit_l_max 26
_diffrn_reflns_limit_l_min -26
_diffrn_reflns_number 44719
_diffrn_reflns_theta_full 25.00
_diffrn_reflns_theta_max 28.41
_diffrn_reflns_theta_min 2.35
_exptl_absorpt_coefficient_mu 1.362
_exptl_absorpt_correction_T_max 0.8758
_exptl_absorpt_correction_T_min 0.7723
_exptl_absorpt_correction_type empirical
_exptl_crystal_colour 'pale yellow'
_exptl_crystal_density_diffrn 1.543
_exptl_crystal_density_method 'not measured'
_exptl_crystal_description prismatic
_exptl_crystal_F_000 2272
_exptl_crystal_size_max 0.20
_exptl_crystal_size_mid 0.20
_exptl_crystal_size_min 0.10
_refine_diff_density_max 0.726
_refine_diff_density_min -0.506
_refine_diff_density_rms 0.070
_refine_ls_extinction_method none
_refine_ls_goodness_of_fit_ref 1.020
_refine_ls_hydrogen_treatment noref
_refine_ls_matrix_type full
_refine_ls_number_parameters 676
_refine_ls_number_reflns 12054
_refine_ls_number_restraints 0
_refine_ls_restrained_S_all 1.020
_refine_ls_R_factor_all 0.0666
_refine_ls_R_factor_gt 0.0371
_refine_ls_shift/su_max 0.002
_refine_ls_shift/su_mean 0.000
_refine_ls_structure_factor_coef Fsqd
_refine_ls_weighting_details 'calc w=1/[\s^2^(Fo^2^)+(0.0323P)^2^+1.2100P] where P=(Fo^2^+2Fc^2^)/3'
_refine_ls_weighting_scheme calc
_refine_ls_wR_factor_gt 0.0740
_refine_ls_wR_factor_ref 0.0849
_reflns_number_gt 8241
_reflns_number_total 12054
_reflns_threshold_expression >2sigma(I)
_cod_data_source_file b906470b.txt
_cod_data_source_block c
_cod_original_sg_symbol_H-M p2(1)/c
_cod_database_code 7002217

loop_
_symmetry_equiv_pos_as_xyz
'x, y, z'
'-x, y+1/2, -z+1/2'
'-x, -y, -z'
'x, -y-1/2, z-1/2'

loop_
_atom_site_label
_atom_site_type_symbol
_atom_site_fract_x
_atom_site_fract_y
_atom_site_fract_z
_atom_site_U_iso_or_equiv
_atom_site_adp_type
_atom_site_occupancy
_atom_site_symmetry_multiplicity
_atom_site_calc_flag
_atom_site_refinement_flags
_atom_site_disorder_assembly
_atom_site_disorder_group
Eu1 Eu -0.163246(6) -0.346271(7) 0.620381(5) 0.04129(3) Uani 1 1 d . . .
O1 O -0.27149(9) -0.24496(10) 0.59696(8) 0.0533(4) Uani 1 1 d . . .
O2 O -0.08422(9) -0.06418(10) 0.58728(8) 0.0544(4) Uani 1 1 d . . .
O3 O -0.06296(9) -0.31392(11) 0.70887(7) 0.0540(4) Uani 1 1 d . . .
O4 O -0.25263(9) -0.28491(10) 0.83613(7) 0.0538(4) Uani 1 1 d . . .
O5 O -0.19484(9) -0.38625(11) 0.50902(7) 0.0534(4) Uani 1 1 d . . .
O6 O 0.05978(8) -0.39137(10) 0.48634(7) 0.0480(4) Uani 1 1 d . . .
N1 N -0.22338(12) -0.10348(12) 0.59885(10) 0.0535(5) Uani 1 1 d . . .
N2 N -0.10769(11) -0.20415(12) 0.58494(10) 0.0547(6) Uani 1 1 d . . .
N3 N -0.02095(12) -0.18954(13) 0.57553(11) 0.0626(6) Uani 1 1 d . . .
N4 N -0.11250(11) -0.28861(13) 0.81374(9) 0.0557(6) Uani 1 1 d . . .
N5 N -0.23107(11) -0.32018(13) 0.73108(9) 0.0511(5) Uani 1 1 d . . .
N6 N -0.31896(12) -0.32453(13) 0.73951(9) 0.0568(6) Uani 1 1 d . . .
N7 N -0.07916(11) -0.40488(12) 0.44613(9) 0.0474(5) Uani 1 1 d . . .
N8 N -0.03077(10) -0.38681(12) 0.56560(8) 0.0442(5) Uani 1 1 d . . .
N9 N 0.05250(11) -0.37909(12) 0.59622(9) 0.0473(5) Uani 1 1 d . . .
N10 N -0.13008(10) -0.49368(11) 0.67580(9) 0.0456(5) Uani 1 1 d . . .
N11 N -0.28976(11) -0.45078(12) 0.62642(9) 0.0488(5) Uani 1 1 d . . .
C1 C -0.43071(15) -0.18750(17) 0.63146(12) 0.0578(7) Uani 1 1 d . . .
H1A H -0.4144 -0.2433 0.6435 0.069 Uiso 1 1 calc R . .
C2 C -0.50949(12) -0.16401(14) 0.63948(12) 0.0472(6) Uani 1 1 d . . .
H2A H -0.5475 -0.2019 0.6574 0.057 Uiso 1 1 calc R . .
C3 C -0.53248(17) -0.0873(2) 0.62185(15) 0.0793(9) Uani 1 1 d . . .
H3A H -0.5883 -0.0710 0.6274 0.095 Uiso 1 1 calc R . .
C4 C -0.47990(18) -0.02791(19) 0.59530(16) 0.0828(10) Uani 1 1 d . . .
H4A H -0.4999 0.0265 0.5825 0.099 Uiso 1 1 calc R . .
C5 C -0.39649(17) -0.05087(17) 0.58803(14) 0.0703(8) Uani 1 1 d . . .
H5A H -0.3585 -0.0118 0.5714 0.084 Uiso 1 1 calc R . .
C6 C -0.37078(14) -0.13350(15) 0.60611(11) 0.0481(6) Uani 1 1 d . . .
C7 C -0.28204(14) -0.16443(15) 0.59962(11) 0.0475(6) Uani 1 1 d . . .
C8 C -0.14299(15) -0.12900(15) 0.59109(11) 0.0490(6) Uani 1 1 d . . .
C9 C -0.01095(14) -0.10788(16) 0.57748(11) 0.0513(6) Uani 1 1 d . . .
C10 C 0.06867(15) -0.06113(16) 0.57113(11) 0.0562(7) Uani 1 1 d . . .
C11 C 0.07290(17) 0.02770(17) 0.57666(12) 0.0635(8) Uani 1 1 d . . .
H11A H 0.0244 0.0595 0.5840 0.076 Uiso 1 1 calc R . .
C12 C 0.15048(18) 0.06892(19) 0.57119(13) 0.0764(9) Uani 1 1 d . . .
H12A H 0.1537 0.1286 0.5746 0.092 Uiso 1 1 calc R . .
C13 C 0.22174(19) 0.0225(2) 0.56082(14) 0.0864(10) Uani 1 1 d . . .
H13A H 0.2732 0.0507 0.5570 0.104 Uiso 1 1 calc R . .
C14 C 0.21768(18) -0.0661(2) 0.55598(15) 0.0890(11) Uani 1 1 d . . .
H14A H 0.2664 -0.0978 0.5495 0.107 Uiso 1 1 calc R . .
C15 C 0.14083(17) -0.10718(19) 0.56075(14) 0.0722(9) Uani 1 1 d . . .
H15A H 0.1379 -0.1668 0.5569 0.087 Uiso 1 1 calc R . .
C16 C 0.09990(16) -0.34182(16) 0.76959(13) 0.0653(8) Uani 1 1 d . . .
H16A H 0.0869 -0.3593 0.7252 0.078 Uiso 1 1 calc R . .
C17 C 0.17909(15) -0.35102(19) 0.79579(14) 0.0739(9) Uani 1 1 d . . .
H17A H 0.2214 -0.3740 0.7710 0.089 Uiso 1 1 calc R . .
C18 C 0.1946(2) -0.3259(2) 0.85887(19) 0.1079(13) Uani 1 1 d . . .
H18A H 0.2495 -0.3336 0.8786 0.129 Uiso 1 1 calc R . .
C19 C 0.13605(17) -0.2890(2) 0.89802(14) 0.0866(10) Uani 1 1 d . . .
H19A H 0.1514 -0.2704 0.9418 0.104 Uiso 1 1 calc R . .
C20 C 0.05539(16) -0.28088(18) 0.87033(12) 0.0677(8) Uani 1 1 d . . .
H20A H 0.0136 -0.2574 0.8954 0.081 Uiso 1 1 calc R . .
C21 C 0.03537(14) -0.30767(15) 0.80463(11) 0.0504(6) Uani 1 1 d . . .
C22 C -0.05269(14) -0.30293(14) 0.77181(11) 0.0470(6) Uani 1 1 d . . .
C23 C -0.19337(14) -0.29750(15) 0.78967(11) 0.0490(6) Uani 1 1 d . . .
C24 C -0.32783(14) -0.30349(15) 0.80068(11) 0.0496(6) Uani 1 1 d . . .
C25 C -0.40592(14) -0.29951(16) 0.83637(12) 0.0548(7) Uani 1 1 d . . .
C26 C -0.48316(16) -0.31612(19) 0.80091(13) 0.0702(8) Uani 1 1 d . . .
H26A H -0.4853 -0.3295 0.7551 0.084 Uiso 1 1 calc R . .
C27 C -0.55716(17) -0.3128(2) 0.83381(15) 0.0827(10) Uani 1 1 d . . .
H27A H -0.6093 -0.3237 0.8102 0.099 Uiso 1 1 calc R . .
C28 C -0.55353(17) -0.2933(2) 0.90189(15) 0.0815(9) Uani 1 1 d . . .
H28A H -0.6033 -0.2908 0.9241 0.098 Uiso 1 1 calc R . .
C29 C -0.47722(17) -0.2777(2) 0.93659(14) 0.0807(9) Uani 1 1 d . . .
H29A H -0.4752 -0.2652 0.9825 0.097 Uiso 1 1 calc R . .
C30 C -0.40325(16) -0.28008(17) 0.90450(13) 0.0652(8) Uani 1 1 d . . .
H30A H -0.3515 -0.2687 0.9285 0.078 Uiso 1 1 calc R . .
C31 C -0.30519(15) -0.42558(17) 0.39703(13) 0.0622(8) Uani 1 1 d . . .
H31A H -0.3260 -0.4204 0.4395 0.075 Uiso 1 1 calc R . .
C32 C -0.36040(13) -0.43952(17) 0.34553(11) 0.0554(7) Uani 1 1 d . . .
H32A H -0.4183 -0.4433 0.3511 0.067 Uiso 1 1 calc R . .
C33 C -0.33160(17) -0.4478(2) 0.28663(14) 0.0801(9) Uani 1 1 d . . .
H33A H -0.3706 -0.4578 0.2499 0.096 Uiso 1 1 calc R . .
C34 C -0.24630(18) -0.44267(19) 0.27489(13) 0.0732(9) Uani 1 1 d . . .
H34A H -0.2282 -0.4493 0.2317 0.088 Uiso 1 1 calc R . .
C35 C -0.18924(16) -0.42737(16) 0.32976(12) 0.0593(7) Uani 1 1 d . . .
H35A H -0.1314 -0.4234 0.3241 0.071 Uiso 1 1 calc R . .
C36 C -0.21850(13) -0.41801(13) 0.39319(10) 0.0416(5) Uani 1 1 d . . .
C37 C -0.16147(13) -0.40149(13) 0.45472(11) 0.0428(6) Uani 1 1 d . . .
C38 C -0.02365(13) -0.39427(13) 0.49977(11) 0.0413(5) Uani 1 1 d . . .
C39 C 0.10245(13) -0.38126(13) 0.54814(10) 0.0405(5) Uani 1 1 d . . .
C40 C 0.19420(13) -0.37060(13) 0.55165(11) 0.0436(6) Uani 1 1 d . . .
C41 C 0.23835(14) -0.37966(16) 0.49452(12) 0.0546(7) Uani 1 1 d . . .
H41A H 0.2097 -0.3962 0.4538 0.065 Uiso 1 1 calc R . .
C42 C 0.32464(16) -0.36431(17) 0.49763(14) 0.0669(8) Uani 1 1 d . . .
H42A H 0.3540 -0.3713 0.4591 0.080 Uiso 1 1 calc R . .
C43 C 0.36736(16) -0.33890(16) 0.55674(14) 0.0664(8) Uani 1 1 d . . .
H43A H 0.4251 -0.3262 0.5580 0.080 Uiso 1 1 calc R . .
C44 C 0.32484(15) -0.33210(18) 0.61444(14) 0.0689(9) Uani 1 1 d . . .
H44A H 0.3542 -0.3170 0.6551 0.083 Uiso 1 1 calc R . .
C45 C 0.23859(14) -0.34775(15) 0.61190(12) 0.0555(7) Uani 1 1 d . . .
H45A H 0.2100 -0.3429 0.6510 0.067 Uiso 1 1 calc R . .
C46 C -0.05230(14) -0.51678(15) 0.69854(12) 0.0542(7) Uani 1 1 d . . .
H46A H -0.0066 -0.4866 0.6831 0.065 Uiso 1 1 calc R . .
C47 C -0.03505(16) -0.58352(16) 0.74414(12) 0.0598(7) Uani 1 1 d . . .
H47A H 0.0209 -0.5976 0.7582 0.072 Uiso 1 1 calc R . .
C48 C -0.10061(17) -0.62803(16) 0.76797(12) 0.0605(7) Uani 1 1 d . . .
H48A H -0.0900 -0.6720 0.7993 0.073 Uiso 1 1 calc R . .
C49 C -0.18398(15) -0.60732(15) 0.74508(11) 0.0511(6) Uani 1 1 d . . .
C50 C -0.25683(18) -0.65115(17) 0.76644(14) 0.0705(8) Uani 1 1 d . . .
H50A H -0.2495 -0.6952 0.7982 0.085 Uiso 1 1 calc R . .
C51 C -0.33515(17) -0.63025(17) 0.74183(14) 0.0712(8) Uani 1 1 d . . .
H51A H -0.3813 -0.6596 0.7573 0.085 Uiso 1 1 calc R . .
C52 C -0.35005(14) -0.56428(16) 0.69260(12) 0.0566(7) Uani 1 1 d . . .
C53 C -0.43059(16) -0.54227(18) 0.66394(15) 0.0723(9) Uani 1 1 d . . .
H53A H -0.4782 -0.5714 0.6769 0.087 Uiso 1 1 calc R . .
C54 C -0.43990(15) -0.47841(19) 0.61712(15) 0.0757(9) Uani 1 1 d . . .
H54A H -0.4933 -0.4650 0.5967 0.091 Uiso 1 1 calc R . .
C55 C -0.36734(15) -0.43289(17) 0.60002(13) 0.0642(8) Uani 1 1 d . . .
H55A H -0.3743 -0.3883 0.5688 0.077 Uiso 1 1 calc R . .
C56 C -0.28100(13) -0.51648(14) 0.67138(11) 0.0462(6) Uani 1 1 d . . .
C57 C -0.19627(13) -0.53933(14) 0.69833(10) 0.0452(6) Uani 1 1 d . . .

loop_
_atom_site_aniso_label
_atom_site_aniso_U_11
_atom_site_aniso_U_22
_atom_site_aniso_U_33
_atom_site_aniso_U_23
_atom_site_aniso_U_13
_atom_site_aniso_U_12
Eu1 0.03443(5) 0.04817(6) 0.04234(6) -0.00200(5) 0.00988(4) -0.00117(5)
O1 0.0429(8) 0.0508(9) 0.0675(10) 0.0018(8) 0.0113(8) 0.0026(7)
O2 0.0488(9) 0.0529(9) 0.0623(10) 0.0008(8) 0.0106(8) -0.0066(8)
O3 0.0422(8) 0.0740(10) 0.0466(8) -0.0090(8) 0.0084(7) -0.0061(8)
O4 0.0468(8) 0.0695(10) 0.0469(8) -0.0069(8) 0.0149(7) 0.0057(8)
O5 0.0390(8) 0.0769(10) 0.0450(8) -0.0094(8) 0.0073(7) -0.0015(8)
O6 0.0345(7) 0.0648(10) 0.0456(8) -0.0012(7) 0.0101(7) -0.0031(7)
N1 0.0454(10) 0.0537(11) 0.0624(12) 0.0009(10) 0.0119(9) -0.0013(9)
N2 0.0408(10) 0.0551(12) 0.0699(12) 0.0053(10) 0.0161(9) -0.0041(9)
N3 0.0448(11) 0.0587(12) 0.0859(15) 0.0106(11) 0.0143(11) -0.0072(10)
N4 0.0447(10) 0.0749(13) 0.0481(10) -0.0134(10) 0.0082(9) -0.0041(10)
N5 0.0374(9) 0.0725(13) 0.0444(10) -0.0071(9) 0.0099(8) 0.0019(9)
N6 0.0396(10) 0.0843(14) 0.0484(11) -0.0046(10) 0.0152(9) 0.0053(10)
N7 0.0369(9) 0.0618(12) 0.0445(10) -0.0004(9) 0.0084(8) -0.0010(9)
N8 0.0343(9) 0.0536(10) 0.0452(10) -0.0021(9) 0.0071(8) -0.0006(8)
N9 0.0325(9) 0.0627(11) 0.0469(10) -0.0051(9) 0.0053(8) -0.0015(9)
N10 0.0356(9) 0.0492(10) 0.0533(10) 0.0033(9) 0.0119(8) -0.0030(8)
N11 0.0353(9) 0.0572(11) 0.0544(11) -0.0073(9) 0.0076(8) 0.0006(9)
C1 0.0511(14) 0.0593(14) 0.0630(15) 0.0039(12) 0.0052(12) 0.0017(12)
C2 0.0224(9) 0.0516(13) 0.0692(14) 0.0050(11) 0.0138(10) 0.0019(9)
C3 0.0458(14) 0.095(2) 0.097(2) -0.0040(18) 0.0082(15) 0.0158(15)
C4 0.0691(18) 0.0741(18) 0.105(2) 0.0155(17) 0.0080(17) 0.0241(15)
C5 0.0607(16) 0.0630(16) 0.0886(19) 0.0102(14) 0.0139(14) 0.0074(14)
C6 0.0439(12) 0.0562(14) 0.0447(12) -0.0012(10) 0.0053(10) 0.0068(11)
C7 0.0451(12) 0.0562(14) 0.0416(11) 0.0027(11) 0.0057(10) 0.0011(11)
C8 0.0508(13) 0.0522(13) 0.0447(12) 0.0031(10) 0.0078(11) -0.0081(11)
C9 0.0434(12) 0.0590(14) 0.0517(13) 0.0071(12) 0.0063(11) -0.0060(12)
C10 0.0517(13) 0.0707(16) 0.0468(13) 0.0034(12) 0.0069(11) -0.0153(12)
C11 0.0662(16) 0.0712(17) 0.0534(14) -0.0008(13) 0.0060(12) -0.0156(14)
C12 0.0852(19) 0.0792(18) 0.0642(17) -0.0041(14) 0.0016(15) -0.0368(16)
C13 0.0684(17) 0.115(2) 0.0751(19) -0.0004(18) 0.0014(15) -0.0401(17)
C14 0.0530(16) 0.124(3) 0.091(2) -0.001(2) 0.0126(15) -0.0224(17)
C15 0.0574(15) 0.0753(18) 0.0855(19) 0.0026(16) 0.0150(14) -0.0117(14)
C16 0.0505(14) 0.0818(18) 0.0634(15) -0.0187(14) 0.0036(12) -0.0085(13)
C17 0.0352(12) 0.117(2) 0.0696(16) -0.0324(16) 0.0031(12) 0.0005(14)
C18 0.0502(17) 0.148(3) 0.123(3) 0.000(2) -0.0084(19) -0.0046(19)
C19 0.0602(16) 0.133(3) 0.0642(17) -0.0188(18) -0.0105(14) -0.0258(18)
C20 0.0591(15) 0.0888(19) 0.0555(15) -0.0144(14) 0.0058(12) -0.0149(14)
C21 0.0437(12) 0.0545(13) 0.0535(13) -0.0057(11) 0.0065(11) -0.0134(11)
C22 0.0453(12) 0.0467(12) 0.0500(12) -0.0057(10) 0.0096(10) -0.0061(11)
C23 0.0473(12) 0.0554(14) 0.0463(12) -0.0026(11) 0.0164(10) 0.0037(11)
C24 0.0464(12) 0.0537(13) 0.0497(13) 0.0011(11) 0.0098(11) 0.0078(11)
C25 0.0478(13) 0.0601(15) 0.0586(14) 0.0069(12) 0.0180(11) 0.0119(12)
C26 0.0522(14) 0.101(2) 0.0597(15) 0.0078(15) 0.0165(13) 0.0120(15)
C27 0.0514(15) 0.112(2) 0.086(2) 0.0147(18) 0.0169(15) 0.0136(16)
C28 0.0615(16) 0.100(2) 0.0884(19) 0.0031(17) 0.0386(15) 0.0178(16)
C29 0.0754(17) 0.103(2) 0.0682(16) -0.0082(16) 0.0365(14) 0.0133(17)
C30 0.0578(15) 0.0760(18) 0.0645(15) -0.0083(14) 0.0216(13) 0.0078(14)
C31 0.0498(13) 0.0810(18) 0.0564(14) 0.0023(13) 0.0082(12) -0.0004(13)
C32 0.0250(10) 0.0984(19) 0.0421(12) -0.0017(12) -0.0027(9) -0.0057(11)
C33 0.0602(16) 0.103(2) 0.0728(18) 0.0046(16) -0.0229(14) -0.0041(16)
C34 0.0738(18) 0.103(2) 0.0425(13) 0.0006(14) 0.0005(13) 0.0009(16)
C35 0.0544(14) 0.0759(17) 0.0484(13) 0.0016(12) 0.0086(11) 0.0012(13)
C36 0.0386(11) 0.0436(12) 0.0428(11) 0.0033(10) 0.0049(9) 0.0020(10)
C37 0.0446(12) 0.0403(11) 0.0443(11) -0.0001(10) 0.0074(10) -0.0036(10)
C38 0.0338(10) 0.0419(11) 0.0494(12) -0.0005(10) 0.0115(9) -0.0009(9)
C39 0.0360(10) 0.0427(11) 0.0434(11) -0.0038(9) 0.0068(9) 0.0011(9)
C40 0.0362(11) 0.0411(11) 0.0542(13) -0.0012(10) 0.0082(10) 0.0017(9)
C41 0.0409(12) 0.0710(16) 0.0533(13) 0.0000(12) 0.0128(11) 0.0010(12)
C42 0.0470(13) 0.0851(19) 0.0714(16) 0.0019(14) 0.0234(12) 0.0025(13)
C43 0.0385(12) 0.0752(18) 0.0871(19) 0.0034(15) 0.0142(13) -0.0056(12)
C44 0.0431(14) 0.087(2) 0.0759(18) -0.0135(15) -0.0007(13) -0.0086(13)
C45 0.0426(12) 0.0674(15) 0.0573(14) -0.0102(12) 0.0087(11) -0.0046(12)
C46 0.0373(11) 0.0598(15) 0.0666(15) 0.0096(12) 0.0108(11) -0.0026(11)
C47 0.0482(13) 0.0675(16) 0.0638(15) 0.0065(13) 0.0044(12) 0.0065(12)
C48 0.0734(17) 0.0571(15) 0.0512(14) 0.0047(12) 0.0065(13) 0.0047(13)
C49 0.0590(14) 0.0482(13) 0.0477(12) 0.0002(11) 0.0145(11) -0.0053(12)
C50 0.0755(17) 0.0636(16) 0.0747(17) 0.0127(14) 0.0202(15) -0.0124(14)
C51 0.0676(16) 0.0708(17) 0.0791(18) 0.0053(14) 0.0311(14) -0.0221(14)
C52 0.0419(12) 0.0625(15) 0.0681(15) -0.0126(12) 0.0208(11) -0.0119(11)
C53 0.0413(13) 0.0790(18) 0.099(2) -0.0085(16) 0.0204(14) -0.0118(13)
C54 0.0323(12) 0.086(2) 0.108(2) -0.0141(18) -0.0007(14) -0.0020(13)
C55 0.0451(13) 0.0673(16) 0.0796(18) -0.0046(14) 0.0009(13) 0.0020(13)
C56 0.0400(11) 0.0511(13) 0.0490(12) -0.0111(11) 0.0135(10) -0.0058(10)
C57 0.0444(12) 0.0481(12) 0.0451(11) -0.0088(10) 0.0149(10) -0.0032(10)

loop_
_atom_type_symbol
_atom_type_description
_atom_type_scat_dispersion_real
_atom_type_scat_dispersion_imag
_atom_type_scat_source
C C 0.0033 0.0016 'International Tables Vol C Tables 4.2.6.8 and 6.1.1.4'
H H 0.0000 0.0000 'International Tables Vol C Tables 4.2.6.8 and 6.1.1.4'
N N 0.0061 0.0033 'International Tables Vol C Tables 4.2.6.8 and 6.1.1.4'
O O 0.0106 0.0060 'International Tables Vol C Tables 4.2.6.8 and 6.1.1.4'
Eu Eu -0.1578 3.6682 'International Tables Vol C Tables 4.2.6.8 and 6.1.1.4'

loop_
_geom_angle_atom_site_label_1
_geom_angle_atom_site_label_2
_geom_angle_atom_site_label_3
_geom_angle
_geom_angle_site_symmetry_1
_geom_angle_site_symmetry_3
_geom_angle_publ_flag
O5 Eu1 O3 149.70(5) . . ?
O5 Eu1 O1 83.72(5) . . ?
O3 Eu1 O1 116.59(5) . . ?
O5 Eu1 N2 91.28(6) . . ?
O3 Eu1 N2 77.81(6) . . ?
O1 Eu1 N2 67.44(6) . . ?
O5 Eu1 N8 69.12(5) . . ?
O3 Eu1 N8 80.85(5) . . ?
O1 Eu1 N8 134.53(6) . . ?
N2 Eu1 N8 77.15(6) . . ?
O5 Eu1 N5 142.43(5) . . ?
O3 Eu1 N5 67.72(5) . . ?
O1 Eu1 N5 73.52(6) . . ?
N2 Eu1 N5 106.39(6) . . ?
N8 Eu1 N5 146.33(5) . . ?
O5 Eu1 N10 101.03(6) . . ?
O3 Eu1 N10 76.45(6) . . ?
O1 Eu1 N10 143.40(5) . . ?
N2 Eu1 N10 147.37(6) . . ?
N8 Eu1 N10 79.26(6) . . ?
N5 Eu1 N10 81.84(6) . . ?
O5 Eu1 N11 76.43(5) . . ?
O3 Eu1 N11 125.70(6) . . ?
O1 Eu1 N11 82.96(5) . . ?
N2 Eu1 N11 149.13(6) . . ?
N8 Eu1 N11 122.33(6) . . ?
N5 Eu1 N11 71.50(6) . . ?
N10 Eu1 N11 63.50(5) . . ?
C7 O1 Eu1 138.87(14) . . ?
C9 O2 C8 103.03(17) . . ?
C22 O3 Eu1 143.76(14) . . ?
C24 O4 C23 103.47(16) . . ?
C37 O5 Eu1 142.74(13) . . ?
C39 O6 C38 104.18(15) . . ?
C7 N1 C8 117.1(2) . . ?
C8 N2 N3 107.06(19) . . ?
C8 N2 Eu1 127.16(15) . . ?
N3 N2 Eu1 122.94(14) . . ?
C9 N3 N2 105.89(19) . . ?
C22 N4 C23 117.73(19) . . ?
C23 N5 N6 106.84(17) . . ?
C23 N5 Eu1 127.94(14) . . ?
N6 N5 Eu1 125.18(12) . . ?
C24 N6 N5 106.37(18) . . ?
C37 N7 C38 118.79(18) . . ?
C38 N8 N9 106.60(16) . . ?
C38 N8 Eu1 125.88(13) . . ?
N9 N8 Eu1 124.85(12) . . ?
C39 N9 N8 106.38(16) . . ?
C46 N10 C57 117.35(19) . . ?
C46 N10 Eu1 122.60(14) . . ?
C57 N10 Eu1 117.78(13) . . ?
C55 N11 C56 117.6(2) . . ?
C55 N11 Eu1 122.96(16) . . ?
C56 N11 Eu1 117.64(13) . . ?
C2 C1 C6 123.5(2) . . ?
C2 C1 H1A 118.2 . . ?
C6 C1 H1A 118.2 . . ?
C3 C2 C1 118.2(2) . . ?
C3 C2 H2A 120.9 . . ?
C1 C2 H2A 120.9 . . ?
C2 C3 C4 124.1(3) . . ?
C2 C3 H3A 117.9 . . ?
C4 C3 H3A 117.9 . . ?
C3 C4 C5 118.4(3) . . ?
C3 C4 H4A 120.8 . . ?
C5 C4 H4A 120.8 . . ?
C4 C5 C6 118.3(3) . . ?
C4 C5 H5A 120.8 . . ?
C6 C5 H5A 120.8 . . ?
C5 C6 C1 117.4(2) . . ?
C5 C6 C7 122.2(2) . . ?
C1 C6 C7 120.4(2) . . ?
O1 C7 N1 127.8(2) . . ?
O1 C7 C6 116.7(2) . . ?
N1 C7 C6 115.5(2) . . ?
N2 C8 N1 133.3(2) . . ?
N2 C8 O2 110.9(2) . . ?
N1 C8 O2 115.8(2) . . ?
N3 C9 O2 113.1(2) . . ?
N3 C9 C10 126.4(2) . . ?
O2 C9 C10 120.4(2) . . ?
C15 C10 C11 119.7(2) . . ?
C15 C10 C9 118.7(2) . . ?
C11 C10 C9 121.6(2) . . ?
C10 C11 C12 119.3(3) . . ?
C10 C11 H11A 120.4 . . ?
C12 C11 H11A 120.4 . . ?
C13 C12 C11 120.5(3) . . ?
C13 C12 H12A 119.7 . . ?
C11 C12 H12A 119.7 . . ?
C12 C13 C14 120.2(3) . . ?
C12 C13 H13A 119.9 . . ?
C14 C13 H13A 119.9 . . ?
C15 C14 C13 119.5(3) . . ?
C15 C14 H14A 120.2 . . ?
C13 C14 H14A 120.2 . . ?
C10 C15 C14 120.8(3) . . ?
C10 C15 H15A 119.6 . . ?
C14 C15 H15A 119.6 . . ?
C17 C16 C21 123.6(2) . . ?
C17 C16 H16A 118.2 . . ?
C21 C16 H16A 118.2 . . ?
C18 C17 C16 116.2(3) . . ?
C18 C17 H17A 121.9 . . ?
C16 C17 H17A 121.9 . . ?
C17 C18 C19 125.3(3) . . ?
C17 C18 H18A 117.4 . . ?
C19 C18 H18A 117.4 . . ?
C20 C19 C18 117.4(3) . . ?
C20 C19 H19A 121.3 . . ?
C18 C19 H19A 121.3 . . ?
C19 C20 C21 119.6(3) . . ?
C19 C20 H20A 120.2 . . ?
C21 C20 H20A 120.2 . . ?
C16 C21 C20 117.8(2) . . ?
C16 C21 C22 119.8(2) . . ?
C20 C21 C22 122.4(2) . . ?
O3 C22 N4 127.1(2) . . ?
O3 C22 C21 118.1(2) . . ?
N4 C22 C21 114.76(19) . . ?
N5 C23 N4 134.4(2) . . ?
N5 C23 O4 110.31(19) . . ?
N4 C23 O4 115.16(19) . . ?
N6 C24 O4 113.00(19) . . ?
N6 C24 C25 128.9(2) . . ?
O4 C24 C25 118.10(19) . . ?
C30 C25 C26 119.8(2) . . ?
C30 C25 C24 121.2(2) . . ?
C26 C25 C24 119.0(2) . . ?
C27 C26 C25 119.7(3) . . ?
C27 C26 H26A 120.1 . . ?
C25 C26 H26A 120.1 . . ?
C26 C27 C28 119.8(3) . . ?
C26 C27 H27A 120.1 . . ?
C28 C27 H27A 120.1 . . ?
C29 C28 C27 120.1(3) . . ?
C29 C28 H28A 119.9 . . ?
C27 C28 H28A 119.9 . . ?
C28 C29 C30 120.7(3) . . ?
C28 C29 H29A 119.7 . . ?
C30 C29 H29A 119.7 . . ?
C29 C30 C25 119.8(2) . . ?
C29 C30 H30A 120.1 . . ?
C25 C30 H30A 120.1 . . ?
C32 C31 C36 125.0(2) . . ?
C32 C31 H31A 117.5 . . ?
C36 C31 H31A 117.5 . . ?
C33 C32 C31 117.6(2) . . ?
C33 C32 H32A 121.2 . . ?
C31 C32 H32A 121.2 . . ?
C32 C33 C34 124.1(2) . . ?
C32 C33 H33A 118.0 . . ?
C34 C33 H33A 118.0 . . ?
C35 C34 C33 117.4(2) . . ?
C35 C34 H34A 121.3 . . ?
C33 C34 H34A 121.3 . . ?
C34 C35 C36 119.6(2) . . ?
C34 C35 H35A 120.2 . . ?
C36 C35 H35A 120.2 . . ?
C31 C36 C35 116.3(2) . . ?
C31 C36 C37 120.7(2) . . ?
C35 C36 C37 123.0(2) . . ?
O5 C37 N7 126.68(19) . . ?
O5 C37 C36 118.12(19) . . ?
N7 C37 C36 115.21(18) . . ?
N8 C38 N7 134.16(19) . . ?
N8 C38 O6 110.28(17) . . ?
N7 C38 O6 115.55(18) . . ?
N9 C39 O6 112.55(17) . . ?
N9 C39 C40 128.85(19) . . ?
O6 C39 C40 118.53(18) . . ?
C41 C40 C45 118.8(2) . . ?
C41 C40 C39 120.78(19) . . ?
C45 C40 C39 120.4(2) . . ?
C42 C41 C40 120.2(2) . . ?
C42 C41 H41A 119.9 . . ?
C40 C41 H41A 119.9 . . ?
C43 C42 C41 120.6(2) . . ?
C43 C42 H42A 119.7 . . ?
C41 C42 H42A 119.7 . . ?
C42 C43 C44 119.9(2) . . ?
C42 C43 H43A 120.1 . . ?
C44 C43 H43A 120.1 . . ?
C43 C44 C45 119.9(2) . . ?
C43 C44 H44A 120.0 . . ?
C45 C44 H44A 120.0 . . ?
C44 C45 C40 120.6(2) . . ?
C44 C45 H45A 119.7 . . ?
C40 C45 H45A 119.7 . . ?
N10 C46 C47 123.7(2) . . ?
N10 C46 H46A 118.2 . . ?
C47 C46 H46A 118.2 . . ?
C48 C47 C46 119.4(2) . . ?
C48 C47 H47A 120.3 . . ?
C46 C47 H47A 120.3 . . ?
C47 C48 C49 119.5(2) . . ?
C47 C48 H48A 120.2 . . ?
C49 C48 H48A 120.2 . . ?
C48 C49 C57 117.7(2) . . ?
C48 C49 C50 123.6(2) . . ?
C57 C49 C50 118.7(2) . . ?
C51 C50 C49 121.3(2) . . ?
C51 C50 H50A 119.4 . . ?
C49 C50 H50A 119.4 . . ?
C50 C51 C52 121.8(2) . . ?
C50 C51 H51A 119.1 . . ?
C52 C51 H51A 119.1 . . ?
C53 C52 C56 116.7(2) . . ?
C53 C52 C51 123.6(2) . . ?
C56 C52 C51 119.6(2) . . ?
C54 C53 C52 120.3(2) . . ?
C54 C53 H53A 119.8 . . ?
C52 C53 H53A 119.8 . . ?
C53 C54 C55 118.9(2) . . ?
C53 C54 H54A 120.5 . . ?
C55 C54 H54A 120.5 . . ?
N11 C55 C54 122.9(2) . . ?
N11 C55 H55A 118.6 . . ?
C54 C55 H55A 118.6 . . ?
N11 C56 C52 123.5(2) . . ?
N11 C56 C57 118.23(19) . . ?
C52 C56 C57 118.3(2) . . ?
N10 C57 C49 122.34(19) . . ?
N10 C57 C56 117.38(19) . . ?
C49 C57 C56 120.3(2) . . ?

loop_
_geom_bond_atom_site_label_1
_geom_bond_atom_site_label_2
_geom_bond_distance
_geom_bond_site_symmetry_2
_geom_bond_publ_flag
Eu1 O5 2.3122(14) . ?
Eu1 O3 2.3253(14) . ?
Eu1 O1 2.3408(15) . ?
Eu1 N2 2.4948(19) . ?
Eu1 N8 2.5080(17) . ?
Eu1 N5 2.5484(18) . ?
Eu1 N10 2.5750(17) . ?
Eu1 N11 2.5810(18) . ?
O1 C7 1.263(3) . ?
O2 C9 1.366(3) . ?
O2 C8 1.374(3) . ?
O3 C22 1.258(3) . ?
O4 C24 1.362(3) . ?
O4 C23 1.376(3) . ?
O5 C37 1.257(2) . ?
O6 C39 1.361(2) . ?
O6 C38 1.363(2) . ?
N1 C7 1.324(3) . ?
N1 C8 1.348(3) . ?
N2 C8 1.302(3) . ?
N2 N3 1.413(3) . ?
N3 C9 1.278(3) . ?
N4 C22 1.324(3) . ?
N4 C23 1.334(3) . ?
N5 C23 1.312(3) . ?
N5 N6 1.410(2) . ?
N6 C24 1.275(3) . ?
N7 C37 1.323(3) . ?
N7 C38 1.335(3) . ?
N8 C38 1.325(3) . ?
N8 N9 1.409(2) . ?
N9 C39 1.284(3) . ?
N10 C46 1.323(3) . ?
N10 C57 1.365(3) . ?
N11 C55 1.322(3) . ?
N11 C56 1.355(3) . ?
C1 C2 1.316(3) . ?
C1 C6 1.386(3) . ?
C1 H1A 0.9300 . ?
C2 C3 1.286(3) . ?
C2 H2A 0.9300 . ?
C3 C4 1.372(4) . ?
C3 H3A 0.9300 . ?
C4 C5 1.381(4) . ?
C4 H4A 0.9300 . ?
C5 C6 1.384(3) . ?
C5 H5A 0.9300 . ?
C6 C7 1.494(3) . ?
C9 C10 1.464(3) . ?
C10 C15 1.373(4) . ?
C10 C11 1.385(3) . ?
C11 C12 1.392(4) . ?
C11 H11A 0.9300 . ?
C12 C13 1.363(4) . ?
C12 H12A 0.9300 . ?
C13 C14 1.380(4) . ?
C13 H13A 0.9300 . ?
C14 C15 1.379(4) . ?
C14 H14A 0.9300 . ?
C15 H15A 0.9300 . ?
C16 C17 1.323(3) . ?
C16 C21 1.382(3) . ?
C16 H16A 0.9300 . ?
C17 C18 1.316(4) . ?
C17 H17A 0.9300 . ?
C18 C19 1.376(5) . ?
C18 H18A 0.9300 . ?
C19 C20 1.352(3) . ?
C19 H19A 0.9300 . ?
C20 C21 1.382(3) . ?
C20 H20A 0.9300 . ?
C21 C22 1.489(3) . ?
C24 C25 1.468(3) . ?
C25 C30 1.383(3) . ?
C25 C26 1.383(3) . ?
C26 C27 1.381(4) . ?
C26 H26A 0.9300 . ?
C27 C28 1.381(4) . ?
C27 H27A 0.9300 . ?
C28 C29 1.361(4) . ?
C28 H28A 0.9300 . ?
C29 C30 1.372(4) . ?
C29 H29A 0.9300 . ?
C30 H30A 0.9300 . ?
C31 C32 1.308(3) . ?
C31 C36 1.380(3) . ?
C31 H31A 0.9300 . ?
C32 C33 1.292(3) . ?
C32 H32A 0.9300 . ?
C33 C34 1.385(4) . ?
C33 H33A 0.9300 . ?
C34 C35 1.378(3) . ?
C34 H34A 0.9300 . ?
C35 C36 1.381(3) . ?
C35 H35A 0.9300 . ?
C36 C37 1.482(3) . ?
C39 C40 1.452(3) . ?
C40 C41 1.382(3) . ?
C40 C45 1.384(3) . ?
C41 C42 1.378(3) . ?
C41 H41A 0.9300 . ?
C42 C43 1.365(4) . ?
C42 H42A 0.9300 . ?
C43 C44 1.375(4) . ?
C43 H43A 0.9300 . ?
C44 C45 1.378(3) . ?
C44 H44A 0.9300 . ?
C45 H45A 0.9300 . ?
C46 C47 1.388(3) . ?
C46 H46A 0.9300 . ?
C47 C48 1.358(3) . ?
C47 H47A 0.9300 . ?
C48 C49 1.395(3) . ?
C48 H48A 0.9300 . ?
C49 C57 1.409(3) . ?
C49 C50 1.427(3) . ?
C50 C51 1.332(4) . ?
C50 H50A 0.9300 . ?
C51 C52 1.422(4) . ?
C51 H51A 0.9300 . ?
C52 C53 1.393(3) . ?
C52 C56 1.408(3) . ?
C53 C54 1.359(4) . ?
C53 H53A 0.9300 . ?
C54 C55 1.408(4) . ?
C54 H54A 0.9300 . ?
C55 H55A 0.9300 . ?
C56 C57 1.444(3) . ?

loop_
_geom_torsion_atom_site_label_1
_geom_torsion_atom_site_label_2
_geom_torsion_atom_site_label_3
_geom_torsion_atom_site_label_4
_geom_torsion
_geom_torsion_site_symmetry_1
_geom_torsion_site_symmetry_2
_geom_torsion_site_symmetry_3
_geom_torsion_site_symmetry_4
_geom_torsion_publ_flag
O5 Eu1 O1 C7 -124.3(2) . . . . ?
O3 Eu1 O1 C7 32.1(2) . . . . ?
N2 Eu1 O1 C7 -30.3(2) . . . . ?
N8 Eu1 O1 C7 -72.0(2) . . . . ?
N5 Eu1 O1 C7 85.9(2) . . . . ?
N10 Eu1 O1 C7 135.6(2) . . . . ?
N11 Eu1 O1 C7 158.6(2) . . . . ?
O5 Eu1 O3 C22 -166.6(2) . . . . ?
O1 Eu1 O3 C22 65.5(3) . . . . ?
N2 Eu1 O3 C22 122.3(3) . . . . ?
N8 Eu1 O3 C22 -159.0(3) . . . . ?
N5 Eu1 O3 C22 8.7(2) . . . . ?
N10 Eu1 O3 C22 -77.9(3) . . . . ?
N11 Eu1 O3 C22 -35.5(3) . . . . ?
O3 Eu1 O5 C37 -4.4(3) . . . . ?
O1 Eu1 O5 C37 130.4(2) . . . . ?
N2 Eu1 O5 C37 63.3(2) . . . . ?
N8 Eu1 O5 C37 -12.4(2) . . . . ?
N5 Eu1 O5 C37 -177.2(2) . . . . ?
N10 Eu1 O5 C37 -86.3(2) . . . . ?
N11 Eu1 O5 C37 -145.3(2) . . . . ?
O5 Eu1 N2 C8 108.62(19) . . . . ?
O3 Eu1 N2 C8 -99.90(19) . . . . ?
O1 Eu1 N2 C8 25.96(18) . . . . ?
N8 Eu1 N2 C8 176.85(19) . . . . ?
N5 Eu1 N2 C8 -37.79(19) . . . . ?
N10 Eu1 N2 C8 -138.45(17) . . . . ?
N11 Eu1 N2 C8 43.4(2) . . . . ?
O5 Eu1 N2 N3 -93.00(17) . . . . ?
O3 Eu1 N2 N3 58.49(16) . . . . ?
O1 Eu1 N2 N3 -175.66(18) . . . . ?
N8 Eu1 N2 N3 -24.76(16) . . . . ?
N5 Eu1 N2 N3 120.60(16) . . . . ?
N10 Eu1 N2 N3 19.9(2) . . . . ?
N11 Eu1 N2 N3 -158.17(14) . . . . ?
C8 N2 N3 C9 0.7(2) . . . . ?
Eu1 N2 N3 C9 -161.43(15) . . . . ?
O5 Eu1 N5 C23 178.97(17) . . . . ?
O3 Eu1 N5 C23 2.84(19) . . . . ?
O1 Eu1 N5 C23 -125.9(2) . . . . ?
N2 Eu1 N5 C23 -66.2(2) . . . . ?
N8 Eu1 N5 C23 25.2(3) . . . . ?
N10 Eu1 N5 C23 81.5(2) . . . . ?
N11 Eu1 N5 C23 146.2(2) . . . . ?
O5 Eu1 N5 N6 -3.7(2) . . . . ?
O3 Eu1 N5 N6 -179.86(18) . . . . ?
O1 Eu1 N5 N6 51.41(16) . . . . ?
N2 Eu1 N5 N6 111.14(17) . . . . ?
N8 Eu1 N5 N6 -157.53(15) . . . . ?
N10 Eu1 N5 N6 -101.23(17) . . . . ?
N11 Eu1 N5 N6 -36.53(16) . . . . ?
C23 N5 N6 C24 0.9(3) . . . . ?
Eu1 N5 N6 C24 -176.87(15) . . . . ?
O5 Eu1 N8 C38 15.77(16) . . . . ?
O3 Eu1 N8 C38 -160.11(18) . . . . ?
O1 Eu1 N8 C38 -41.6(2) . . . . ?
N2 Eu1 N8 C38 -80.64(17) . . . . ?
N5 Eu1 N8 C38 179.03(15) . . . . ?
N10 Eu1 N8 C38 122.07(18) . . . . ?
N11 Eu1 N8 C38 73.19(18) . . . . ?
O5 Eu1 N8 N9 174.71(17) . . . . ?
O3 Eu1 N8 N9 -1.18(15) . . . . ?
O1 Eu1 N8 N9 117.35(15) . . . . ?
N2 Eu1 N8 N9 78.30(16) . . . . ?
N5 Eu1 N8 N9 -22.0(2) . . . . ?
N10 Eu1 N8 N9 -78.99(15) . . . . ?
N11 Eu1 N8 N9 -127.88(15) . . . . ?
C38 N8 N9 C39 0.8(2) . . . . ?
Eu1 N8 N9 C39 -161.53(14) . . . . ?
O5 Eu1 N10 C46 109.48(17) . . . . ?
O3 Eu1 N10 C46 -39.59(17) . . . . ?
O1 Eu1 N10 C46 -156.19(15) . . . . ?
N2 Eu1 N10 C46 -0.8(2) . . . . ?
N8 Eu1 N10 C46 43.47(17) . . . . ?
N5 Eu1 N10 C46 -108.53(18) . . . . ?
N11 Eu1 N10 C46 178.12(19) . . . . ?
O5 Eu1 N10 C57 -88.08(15) . . . . ?
O3 Eu1 N10 C57 122.84(15) . . . . ?
O1 Eu1 N10 C57 6.25(19) . . . . ?
N2 Eu1 N10 C57 161.64(14) . . . . ?
N8 Eu1 N10 C57 -154.09(15) . . . . ?
N5 Eu1 N10 C57 53.91(15) . . . . ?
N11 Eu1 N10 C57 -19.44(14) . . . . ?
O5 Eu1 N11 C55 -66.98(18) . . . . ?
O3 Eu1 N11 C55 136.05(18) . . . . ?
O1 Eu1 N11 C55 18.23(18) . . . . ?
N2 Eu1 N11 C55 2.0(2) . . . . ?
N8 Eu1 N11 C55 -121.06(18) . . . . ?
N5 Eu1 N11 C55 93.16(19) . . . . ?
N10 Eu1 N11 C55 -176.9(2) . . . . ?
O5 Eu1 N11 C56 128.78(16) . . . . ?
O3 Eu1 N11 C56 -28.19(18) . . . . ?
O1 Eu1 N11 C56 -146.01(16) . . . . ?
N2 Eu1 N11 C56 -162.24(14) . . . . ?
N8 Eu1 N11 C56 74.70(16) . . . . ?
N5 Eu1 N11 C56 -71.08(15) . . . . ?
N10 Eu1 N11 C56 18.90(14) . . . . ?
C6 C1 C2 C3 1.1(4) . . . . ?
C1 C2 C3 C4 -0.2(4) . . . . ?
C2 C3 C4 C5 -1.3(5) . . . . ?
C3 C4 C5 C6 1.8(4) . . . . ?
C4 C5 C6 C1 -1.0(4) . . . . ?
C4 C5 C6 C7 179.6(2) . . . . ?
C2 C1 C6 C5 -0.5(4) . . . . ?
C2 C1 C6 C7 178.9(2) . . . . ?
Eu1 O1 C7 N1 23.1(4) . . . . ?
Eu1 O1 C7 C6 -155.26(15) . . . . ?
C8 N1 C7 O1 3.5(3) . . . . ?
C8 N1 C7 C6 -178.14(19) . . . . ?
C5 C6 C7 O1 -158.6(2) . . . . ?
C1 C6 C7 O1 21.9(3) . . . . ?
C5 C6 C7 N1 22.8(3) . . . . ?
C1 C6 C7 N1 -156.6(2) . . . . ?
N3 N2 C8 N1 177.6(2) . . . . ?
Eu1 N2 C8 N1 -21.2(4) . . . . ?
N3 N2 C8 O2 -0.9(2) . . . . ?
Eu1 N2 C8 O2 160.27(13) . . . . ?
C7 N1 C8 N2 -1.4(4) . . . . ?
C7 N1 C8 O2 177.05(19) . . . . ?
C9 O2 C8 N2 0.7(2) . . . . ?
C9 O2 C8 N1 -178.09(19) . . . . ?
N2 N3 C9 O2 -0.3(3) . . . . ?
N2 N3 C9 C10 179.0(2) . . . . ?
C8 O2 C9 N3 -0.2(2) . . . . ?
C8 O2 C9 C10 -179.6(2) . . . . ?
N3 C9 C10 C15 1.3(4) . . . . ?
O2 C9 C10 C15 -179.5(2) . . . . ?
N3 C9 C10 C11 -177.4(2) . . . . ?
O2 C9 C10 C11 1.8(3) . . . . ?
C15 C10 C11 C12 0.4(4) . . . . ?
C9 C10 C11 C12 179.1(2) . . . . ?
C10 C11 C12 C13 -0.3(4) . . . . ?
C11 C12 C13 C14 -0.3(4) . . . . ?
C12 C13 C14 C15 0.9(4) . . . . ?
C11 C10 C15 C14 0.2(4) . . . . ?
C9 C10 C15 C14 -178.5(2) . . . . ?
C13 C14 C15 C10 -0.9(4) . . . . ?
C21 C16 C17 C18 0.3(5) . . . . ?
C16 C17 C18 C19 -2.0(5) . . . . ?
C17 C18 C19 C20 2.6(6) . . . . ?
C18 C19 C20 C21 -1.3(5) . . . . ?
C17 C16 C21 C20 0.8(4) . . . . ?
C17 C16 C21 C22 -177.6(3) . . . . ?
C19 C20 C21 C16 -0.2(4) . . . . ?
C19 C20 C21 C22 178.1(3) . . . . ?
Eu1 O3 C22 N4 -16.8(4) . . . . ?
Eu1 O3 C22 C21 162.05(17) . . . . ?
C23 N4 C22 O3 9.5(4) . . . . ?
C23 N4 C22 C21 -169.3(2) . . . . ?
C16 C21 C22 O3 -14.1(3) . . . . ?
C20 C21 C22 O3 167.6(2) . . . . ?
C16 C21 C22 N4 164.9(2) . . . . ?
C20 C21 C22 N4 -13.5(3) . . . . ?
N6 N5 C23 N4 174.8(3) . . . . ?
Eu1 N5 C23 N4 -7.5(4) . . . . ?
N6 N5 C23 O4 -1.2(3) . . . . ?
Eu1 N5 C23 O4 176.45(13) . . . . ?
C22 N4 C23 N5 1.8(4) . . . . ?
C22 N4 C23 O4 177.7(2) . . . . ?
C24 O4 C23 N5 1.1(2) . . . . ?
C24 O4 C23 N4 -175.8(2) . . . . ?
N5 N6 C24 O4 -0.2(3) . . . . ?
N5 N6 C24 C25 -178.4(2) . . . . ?
C23 O4 C24 N6 -0.5(3) . . . . ?
C23 O4 C24 C25 177.9(2) . . . . ?
N6 C24 C25 C30 176.1(3) . . . . ?
O4 C24 C25 C30 -2.0(3) . . . . ?
N6 C24 C25 C26 -3.5(4) . . . . ?
O4 C24 C25 C26 178.5(2) . . . . ?
C30 C25 C26 C27 0.3(4) . . . . ?
C24 C25 C26 C27 179.8(3) . . . . ?
C25 C26 C27 C28 -0.2(5) . . . . ?
C26 C27 C28 C29 -0.3(5) . . . . ?
C27 C28 C29 C30 0.7(5) . . . . ?
C28 C29 C30 C25 -0.7(4) . . . . ?
C26 C25 C30 C29 0.2(4) . . . . ?
C24 C25 C30 C29 -179.4(2) . . . . ?
C36 C31 C32 C33 0.8(4) . . . . ?
C31 C32 C33 C34 -0.1(5) . . . . ?
C32 C33 C34 C35 -0.3(5) . . . . ?
C33 C34 C35 C36 0.1(4) . . . . ?
C32 C31 C36 C35 -1.0(4) . . . . ?
C32 C31 C36 C37 179.5(2) . . . . ?
C34 C35 C36 C31 0.5(4) . . . . ?
C34 C35 C36 C37 180.0(2) . . . . ?
Eu1 O5 C37 N7 6.2(4) . . . . ?
Eu1 O5 C37 C36 -174.09(16) . . . . ?
C38 N7 C37 O5 2.5(3) . . . . ?
C38 N7 C37 C36 -177.24(19) . . . . ?
C31 C36 C37 O5 -6.8(3) . . . . ?
C35 C36 C37 O5 173.7(2) . . . . ?
C31 C36 C37 N7 172.9(2) . . . . ?
C35 C36 C37 N7 -6.6(3) . . . . ?
N9 N8 C38 N7 178.6(2) . . . . ?
Eu1 N8 C38 N7 -19.3(4) . . . . ?
N9 N8 C38 O6 -0.3(2) . . . . ?
Eu1 N8 C38 O6 161.80(13) . . . . ?
C37 N7 C38 N8 6.4(4) . . . . ?
C37 N7 C38 O6 -174.74(18) . . . . ?
C39 O6 C38 N8 -0.3(2) . . . . ?
C39 O6 C38 N7 -179.40(18) . . . . ?
N8 N9 C39 O6 -1.0(2) . . . . ?
N8 N9 C39 C40 175.9(2) . . . . ?
C38 O6 C39 N9 0.8(2) . . . . ?
C38 O6 C39 C40 -176.41(18) . . . . ?
N9 C39 C40 C41 176.4(2) . . . . ?
O6 C39 C40 C41 -6.8(3) . . . . ?
N9 C39 C40 C45 -6.1(4) . . . . ?
O6 C39 C40 C45 170.6(2) . . . . ?
C45 C40 C41 C42 -1.4(4) . . . . ?
C39 C40 C41 C42 176.1(2) . . . . ?
C40 C41 C42 C43 -0.9(4) . . . . ?
C41 C42 C43 C44 2.8(4) . . . . ?
C42 C43 C44 C45 -2.5(4) . . . . ?
C43 C44 C45 C40 0.2(4) . . . . ?
C41 C40 C45 C44 1.7(3) . . . . ?
C39 C40 C45 C44 -175.8(2) . . . . ?
C57 N10 C46 C47 -0.8(3) . . . . ?
Eu1 N10 C46 C47 161.73(18) . . . . ?
N10 C46 C47 C48 -0.7(4) . . . . ?
C46 C47 C48 C49 1.5(4) . . . . ?
C47 C48 C49 C57 -0.9(3) . . . . ?
C47 C48 C49 C50 179.1(2) . . . . ?
C48 C49 C50 C51 -178.4(3) . . . . ?
C57 C49 C50 C51 1.6(4) . . . . ?
C49 C50 C51 C52 0.8(4) . . . . ?
C50 C51 C52 C53 177.8(3) . . . . ?
C50 C51 C52 C56 -3.2(4) . . . . ?
C56 C52 C53 C54 1.0(4) . . . . ?
C51 C52 C53 C54 180.0(3) . . . . ?
C52 C53 C54 C55 -2.3(4) . . . . ?
C56 N11 C55 C54 0.5(4) . . . . ?
Eu1 N11 C55 C54 -163.7(2) . . . . ?
C53 C54 C55 N11 1.6(4) . . . . ?
C55 N11 C56 C52 -2.0(3) . . . . ?
Eu1 N11 C56 C52 163.10(17) . . . . ?
C55 N11 C56 C57 177.2(2) . . . . ?
Eu1 N11 C56 C57 -17.6(2) . . . . ?
C53 C52 C56 N11 1.2(3) . . . . ?
C51 C52 C56 N11 -177.8(2) . . . . ?
C53 C52 C56 C57 -178.0(2) . . . . ?
C51 C52 C56 C57 3.0(3) . . . . ?
C46 N10 C57 C49 1.4(3) . . . . ?
Eu1 N10 C57 C49 -161.98(16) . . . . ?
C46 N10 C57 C56 -177.5(2) . . . . ?
Eu1 N10 C57 C56 19.1(2) . . . . ?
C48 C49 C57 N10 -0.6(3) . . . . ?
C50 C49 C57 N10 179.4(2) . . . . ?
C48 C49 C57 C56 178.3(2) . . . . ?
C50 C49 C57 C56 -1.7(3) . . . . ?
N11 C56 C57 N10 -0.9(3) . . . . ?
C52 C56 C57 N10 178.3(2) . . . . ?
N11 C56 C57 C49 -179.8(2) . . . . ?
C52 C56 C57 C49 -0.6(3) . . . . ?
